data_1536843
loop_
_publ_author_name
'Fava, J.'
'le Flem, G.'

_publ_section_title
;
 Les phases Sr La2 Al2 O7 et Sr Gd2 Al2 O7
;
_journal_name_full 'Materials Research Bulletin'
_journal_page_first 75
_journal_page_last 80
_journal_volume 10
_journal_year 1975
_chemical_formula_sum 'Al2 La2 O7 Sr'
_chemical_name_systematic 'Sr La2 Al2 O7'
_space_group_IT_number 139
_symmetry_space_group_name_Hall '-I 4 2'
_symmetry_space_group_name_H-M 'I 4/m m m'
_cell_angle_alpha 90
_cell_angle_beta 90
_cell_angle_gamma 90
_cell_formula_units_Z 2
_cell_length_a 3.7756
_cell_length_b 3.7756
_cell_length_c 20.214
_cell_volume 288.154
_citation_journal_id_ASTM MRBUAC
_cod_data_source_file Fava_MRBUAC_1975_28.cif
_cod_data_source_block Al2La2O7Sr1
_cod_original_cell_volume 288.1537
_cod_original_formula_sum 'Al2 La2 O7 Sr1'
_cod_database_code 1536843

loop_
_symmetry_equiv_pos_as_xyz
x,y,z
-y,x,z
-x,-y,z
y,-x,z
x,-y,-z
y,x,-z
-x,y,-z
-y,-x,-z
-x,-y,-z
y,-x,-z
x,y,-z
-y,x,-z
-x,y,z
-y,-x,z
x,-y,z
y,x,z
x+1/2,y+1/2,z+1/2
-y+1/2,x+1/2,z+1/2
-x+1/2,-y+1/2,z+1/2
y+1/2,-x+1/2,z+1/2
x+1/2,-y+1/2,-z+1/2
y+1/2,x+1/2,-z+1/2
-x+1/2,y+1/2,-z+1/2
-y+1/2,-x+1/2,-z+1/2
-x+1/2,-y+1/2,-z+1/2
y+1/2,-x+1/2,-z+1/2
x+1/2,y+1/2,-z+1/2
-y+1/2,x+1/2,-z+1/2
-x+1/2,y+1/2,z+1/2
-y+1/2,-x+1/2,z+1/2
x+1/2,-y+1/2,z+1/2
y+1/2,x+1/2,z+1/2

loop_
_atom_site_label
_atom_site_type_symbol
_atom_site_fract_x
_atom_site_fract_y
_atom_site_fract_z
_atom_site_occupancy
_atom_site_U_iso_or_equiv
Sr2 Sr+2 0 0 0.318 0.3333 0.0
O1 O-2 0 0 0 1 0.0
La2 La+3 0 0 0.5 0.6666 0.0
O2 O-2 0 0.5 0.097 1 0.0
La1 La+3 0 0 0.318 0.6666 0.0
Sr1 Sr+2 0 0 0.5 0.3333 0.0
Al1 Al+3 0 0 0.09 1 0.0
O3 O-2 0 0 0.203 1 0.0
